data_2103479
loop_
_publ_author_name
'Daniels, Peter'
'Tamazyan, Rafael'
'Kuntscher, Christine A.'
'Dressel, Martin'
'Lichtenberg, Frank'
'van Smaalen, Sander'

_publ_section_title
;
 The incommensurate modulation of the structure of Sr~2~Nb~2~O~7~
;
_journal_issue 6
_journal_name_full 'Acta Crystallographica Section B'
_journal_page_first 970
_journal_page_last 976
_journal_paper_doi 10.1107/S010876810201741X
_journal_volume 58
_journal_year 2002
_chemical_formula_sum 'Nb2 O7 Sr2'
_chemical_formula_weight 473
_chemical_name_systematic ' ?'
_symmetry_cell_setting orthorhombic
_cell_angle_alpha 90
_cell_angle_beta 90
_cell_angle_gamma 90
_cell_formula_units_Z 4
_cell_length_a 3.9544(7)
_cell_length_b 26.767(6)
_cell_length_c 5.6961(8)
_cell_volume 602.92(19)
_computing_publication_material '(Jana2000; Petricek and Dusek, 2000)'
_computing_structure_refinement '(Jana2000; Petricek and Dusek, 2000)'
_diffrn_measurement_device_type 'IPDS Stoe'
_diffrn_measurement_method '??integration method??'
_diffrn_radiation_type X-ray
_diffrn_radiation_wavelength 0.5
_exptl_absorpt_correction_T_max 1.000
_exptl_absorpt_correction_T_min 1.000
_exptl_absorpt_correction_type none
_exptl_crystal_density_diffrn 5.21
_cod_data_source_file ck0015.cif
_cod_data_source_block I
_cod_depositor_comments
;
The following automatic conversions were performed:
'_exptl_absorpt_correction_type' value 'None' changed to 'none' according
to '/home/saulius/struct/CIF-dictionaries/cif_core.dic' dictionary named
'cif_core.dic' version 2.4.1 from 2010-06-29.

Automatic conversion script
Id: cif_fix_enum 1527 2010-12-29 10:47:43Z saulius 

The following automatic conversions were performed:

'_exptl_absorpt_correction_type' value 'None' changed to 'none'
according to /home/saulius/struct/CIF-dictionaries/cif_core.dic
dictionary named 'cif_core.dic' version 2.4.1 from 2010-06-29.

Automatic conversion script
Id: cif_fix_values 1715 2011-07-08 13:25:40Z adriana 
;
_cod_database_code 2103479
_cod_database_fobs_code 2103479

loop_
_atom_site_label
_atom_site_fract_x
_atom_site_fract_y
_atom_site_fract_z
_atom_site_U_iso_or_equiv
_atom_site_adp_type
_atom_site_calc_flag
_atom_site_occupancy
_atom_site_type_symbol
Sr1 0.5 0.20587(3) 0.02977(17) 0.01165(13) Uani d 1 Sr
Sr2 0.5 0.051847(16) 0.46660(13) 0.00598(7) Uani d 1 Sr
Nb1 0 0.162002(12) 0.5 0.00319(6) Uani d 1 Nb
Nb2 0.5 0.442230(11) 0.47045(10) 0.00224(5) Uani d 1 Nb
O1 0 0.00701(14) 0.2222(8) 0.0081(8) Uani d 1 O
O2 0 0.10986(18) 0.1770(11) 0.0144(12) Uani d 1 O
O3 0.5 0.15089(15) 0.4729(11) 0.0103(10) Uani d 1 O
O4 0 0.21409(16) 0.2852(9) 0.0077(7) Uani d 1 O
O5 0.5 0.30054(19) 0.2639(10) 0.0101(9) Uani d 1 O
O6 0.5 0.40683(15) 0.1709(8) 0.0076(6) Uani d 1 O
O7 0 0.45098(16) 0.4512(11) 0.0090(8) Uani d 1 O

loop_
_atom_site_aniso_label
_atom_site_aniso_U_11
_atom_site_aniso_U_22
_atom_site_aniso_U_33
_atom_site_aniso_U_12
_atom_site_aniso_U_13
_atom_site_aniso_U_23
_atom_site_aniso_type_symbol
Sr1 0.00385(12) 0.0221(3) 0.0090(2) 0 0 0.0054(2) Sr
Sr2 0.00394(10) 0.00762(12) 0.00636(16) 0 0 -0.00140(13) Sr
Nb1 0.00205(8) 0.00393(9) 0.00359(11) 0 0 0.00035(7) Nb
Nb2 0.00124(8) 0.00352(8) 0.00197(11) 0 0 -0.00015(8) Nb
O1 0.0108(16) 0.0058(10) 0.0078(14) 0 0 0.0026(10) O
O2 0.025(3) 0.0081(12) 0.0102(17) 0 0 -0.0030(13) O
O3 0.0020(7) 0.0098(10) 0.019(3) 0 0 -0.0014(16) O
O4 0.0082(13) 0.0080(11) 0.0071(12) 0 0 0.0037(10) O
O5 0.0109(17) 0.0100(12) 0.0094(15) 0 0 0.0036(11) O
O6 0.0096(13) 0.0073(9) 0.0059(11) 0 0 -0.0016(9) O
O7 0.0021(8) 0.0118(12) 0.013(2) 0 0 0.0011(15) O

loop_
_atom_type_symbol
_atom_type_scat_dispersion_real
_atom_type_scat_dispersion_imag
_atom_type_scat_source
Sr -0.117 2.203 'International Tables Vol C Tables  4.2.6.8 and 6.1.1.4'
Nb -0.828 2.840 'International Tables Vol C Tables  4.2.6.8 and 6.1.1.4'
O 0.006 0.004 'International Tables Vol C Tables  4.2.6.8 and 6.1.1.4'
